data_7023411
loop_
_publ_author_name
'Russell, Mark E.'
'Hawes, Chris S.'
'Ferguson, Alan'
'Polson, Matthew I. J.'
'Chilton, Nicholas F.'
'Moubaraki, Boujemaa'
'Murray, Keith S.'
'Kruger, Paul E.'

_publ_section_title
;
 Synthesis, structural and magnetic characterisation of iron(II/III),
 cobalt(II) and copper(II) cluster complexes of the polytopic ligand:
 N-(2-pyridyl)-3-carboxypropanamide.
;
_journal_issue 37
_journal_name_full 'Dalton transactions (Cambridge, England : 2003)'
_journal_page_first 13576
_journal_page_last 13583
_journal_paper_doi 10.1039/c3dt51301g
_journal_volume 42
_journal_year 2013
_chemical_formula_moiety 'C37 H38 Cu6 N8 O20, C H4 O'
_chemical_formula_sum 'C38 H42 Cu6 N8 O21'
_chemical_formula_weight 1328.04
_chemical_name_systematic
;
 ? 
;
_space_group_crystal_system monoclinic
_space_group_IT_number 15
_space_group_name_Hall '-C 2yc'
_space_group_name_H-M_alt 'C 1 2/c 1'
_symmetry_space_group_name_Hall '-C 2yc'
_symmetry_space_group_name_H-M 'C 1 2/c 1'
_atom_sites_solution_hydrogens geom
_atom_sites_solution_primary direct
_atom_sites_solution_secondary difmap
_audit_creation_date 2013-05-14
_audit_creation_method
;
  Olex2 1.2
  (compiled Apr 23 2013 17:59:47, GUI svn.r4466)
;
_cell_angle_alpha 90.00
_cell_angle_beta 91.5503(18)
_cell_angle_gamma 90.00
_cell_formula_units_Z 8
_cell_length_a 41.7229(8)
_cell_length_b 13.7165(3)
_cell_length_c 15.3592(3)
_cell_measurement_reflns_used 8118
_cell_measurement_temperature 120.01(10)
_cell_measurement_theta_max 73.7720
_cell_measurement_theta_min 2.8757
_cell_volume 8786.7(3)
_computing_cell_refinement
;
CrysAlisPro, Agilent Technologies,
Version 1.171.35.19 (release 27-10-2011 CrysAlis171 .NET)
(compiled Oct 27 2011,15:02:11)
;
_computing_data_collection
;
CrysAlisPro, Agilent Technologies,
Version 1.171.35.19 (release 27-10-2011 CrysAlis171 .NET)
(compiled Oct 27 2011,15:02:11)
;
_computing_data_reduction
;
CrysAlisPro, Agilent Technologies,
Version 1.171.35.19 (release 27-10-2011 CrysAlis171 .NET)
(compiled Oct 27 2011,15:02:11)
;
_computing_molecular_graphics
;
O. V. Dolomanov, L. J. Bourhis, R. J. Gildea, J. A. K. Howard and H. Puschmann,
OLEX2: a complete structure solution, refinement and analysis program.
J. Appl. Cryst. (2009). 42, 339-341.
;
_computing_publication_material
;
O. V. Dolomanov, L. J. Bourhis, R. J. Gildea, J. A. K. Howard and H. Puschmann,
OLEX2: a complete structure solution, refinement and analysis program.
J. Appl. Cryst. (2009). 42, 339-341.
;
_computing_structure_refinement
;
XLMP, G.M. Sheldrick, Acta Cryst.
(2008). A64, 112-122
;
_computing_structure_solution
;
SHELXS, G.M. Sheldrick, Acta Cryst.
(2008). A64, 112-122
;
_diffrn_ambient_temperature 120.01(10)
_diffrn_detector_area_resol_mean 10.6501
_diffrn_measured_fraction_theta_full 0.988
_diffrn_measured_fraction_theta_max 0.988
_diffrn_measurement_details
;
  1 omega   14.00   39.00   1.0000    1.5000
omega____ theta____ kappa____ phi______ frames
    -      -39.9063   77.0000  120.0000 25

  2 omega -116.00   -9.00   1.0000    1.5000
omega____ theta____ kappa____ phi______ frames
    -      -39.9063  -72.0000  118.0000 107

  3 omega  -71.00  -45.00   1.0000    1.5000
omega____ theta____ kappa____ phi______ frames
    -      -39.9063   77.0000  120.0000 26

  4 omega  -65.00   21.00   1.0000    1.5000
omega____ theta____ kappa____ phi______ frames
    -      -39.9063   57.0000  -90.0000 86

  5 omega  126.00  177.00   1.0000    5.0000
omega____ theta____ kappa____ phi______ frames
    -      107.7801   30.0000  -60.0000 51

  6 omega   40.00   99.00   1.0000    5.0000
omega____ theta____ kappa____ phi______ frames
    -      107.7801  -45.0000  120.0000 59

  7 omega  105.00  176.00   1.0000    5.0000
omega____ theta____ kappa____ phi______ frames
    -      107.7801   45.0000 -180.0000 71

  8 omega  152.00  178.00   1.0000    5.0000
omega____ theta____ kappa____ phi______ frames
    -      107.7801  125.0000    0.0000 26

  9 omega   39.00   91.00   1.0000    5.0000
omega____ theta____ kappa____ phi______ frames
    -      107.7801  -30.0000    0.0000 52

 10 omega   98.00  124.00   1.0000    5.0000
omega____ theta____ kappa____ phi______ frames
    -      107.7801  125.0000    0.0000 26

 11 omega   37.00   89.00   1.0000    5.0000
omega____ theta____ kappa____ phi______ frames
    -      107.7801  -30.0000 -150.0000 52

 12 omega  100.00  177.00   1.0000    5.0000
omega____ theta____ kappa____ phi______ frames
    -      107.7801  125.0000  120.0000 77

 13 omega   34.00   98.00   1.0000    5.0000
omega____ theta____ kappa____ phi______ frames
    -      107.7801  -45.0000 -180.0000 64
;
_diffrn_measurement_device_type 'SuperNova, Dual, Cu at zero, Atlas'
_diffrn_measurement_method '\w scans'
_diffrn_orient_matrix_UB_11 -0.0296373000
_diffrn_orient_matrix_UB_12 -0.0543616000
_diffrn_orient_matrix_UB_13 0.0328080000
_diffrn_orient_matrix_UB_21 0.0017585000
_diffrn_orient_matrix_UB_22 -0.0711652000
_diffrn_orient_matrix_UB_23 -0.0773148000
_diffrn_orient_matrix_UB_31 0.0219794000
_diffrn_orient_matrix_UB_32 -0.0676449000
_diffrn_orient_matrix_UB_33 0.0550257000
_diffrn_radiation_monochromator mirror
_diffrn_radiation_type 'Cu K\a'
_diffrn_radiation_wavelength 1.5418
_diffrn_reflns_av_R_equivalents 0.0283
_diffrn_reflns_av_unetI/netI 0.0375
_diffrn_reflns_limit_h_max 51
_diffrn_reflns_limit_h_min -50
_diffrn_reflns_limit_k_max 15
_diffrn_reflns_limit_k_min -16
_diffrn_reflns_limit_l_max 18
_diffrn_reflns_limit_l_min -18
_diffrn_reflns_number 17949
_diffrn_reflns_theta_full 72.48
_diffrn_reflns_theta_max 72.48
_diffrn_reflns_theta_min 3.39
_diffrn_source 'SuperNova (Cu) X-ray Source'
_exptl_absorpt_coefficient_mu 4.009
_exptl_absorpt_correction_T_max 1.00000
_exptl_absorpt_correction_T_min 0.89968
_exptl_absorpt_correction_type multi-scan
_exptl_absorpt_process_details
;
CrysAlisPro, Agilent Technologies,
Version 1.171.35.19 (release 27-10-2011 CrysAlis171 .NET)
(compiled Oct 27 2011,15:02:11)
Empirical absorption correction using spherical harmonics,
 implemented in SCALE3 ABSPACK scaling algorithm.
;
_exptl_crystal_colour green
_exptl_crystal_colour_primary green
_exptl_crystal_density_diffrn 2.008
_exptl_crystal_density_method 'not measured'
_exptl_crystal_description block
_exptl_crystal_F_000 5344
_exptl_crystal_size_max 0.17
_exptl_crystal_size_mid 0.1
_exptl_crystal_size_min 0.06
_refine_diff_density_max 0.931
_refine_diff_density_min -0.574
_refine_diff_density_rms 0.096
_refine_ls_extinction_method none
_refine_ls_goodness_of_fit_ref 1.028
_refine_ls_hydrogen_treatment mixed
_refine_ls_matrix_type full
_refine_ls_number_parameters 688
_refine_ls_number_reflns 8599
_refine_ls_number_restraints 8
_refine_ls_restrained_S_all 1.028
_refine_ls_R_factor_all 0.0413
_refine_ls_R_factor_gt 0.0338
_refine_ls_shift/su_max 0.003
_refine_ls_shift/su_mean 0.000
_refine_ls_structure_factor_coef Fsqd
_refine_ls_weighting_details 'calc w=1/[\s^2^(Fo^2^)+(0.0515P)^2^+13.2663P] where P=(Fo^2^+2Fc^2^)/3'
_refine_ls_weighting_scheme calc
_refine_ls_wR_factor_gt 0.0881
_refine_ls_wR_factor_ref 0.0940
_reflns_number_gt 7420
_reflns_number_total 8599
_reflns_threshold_expression >2sigma(I)
_cod_data_source_file c3dt51301g.txt
_cod_data_source_block meru
_cod_database_code 7023411
_chemical_oxdiff_formula C9H10N2O3Cu1
_reflns_odcompleteness_completeness 99.91
_reflns_odcompleteness_iscentric 1
_reflns_odcompleteness_theta 66.97
_olex2_refinement_description
;
1. Fixed Uiso
 At 1.2 times of:
  All C(H) groups, All C(H,H) groups
 At 1.5 times of:
  All C(H,H,H) groups, All O(H) groups, All O(H,H) groups
2. Restrained distances
 O50-H50 = O65-H65 = O3-H3A = O3-H3B
 0.84 with sigma of 0.01
 O35-H35A = O35-H35B
 0.84 with sigma of 0.02
 O28-H28A = O28-H28B
 0.84 with sigma of 0.02
3.a Ternary CH refined with riding coordinates:
 C34(H34), C38(H38), C41(H41), C43(H43)
3.b Secondary CH2 refined with riding coordinates:
 C51(H51A,H51B), C52(H52A,H52B), C54(H54A,H54B), C62(H62A,H62B)
3.c Aromatic/amide H refined with riding coordinates:
 C33(H33), C36(H36), C37(H37), C39(H39), C46(H46), C48(H48), C53(H53),
 C55(H55), C56(H56), C57(H57), C58(H58), C59(H59), C60(H60), C61(H61), C63(H63),
  C64(H64)
3.d Idealised Me refined as rotating group:
 C69(H69A,H69B,H69C), C1(H1A,H1B,H1C)
;

loop_
_space_group_symop_id
_space_group_symop_operation_xyz
1 'x, y, z'
2 '-x, y, -z+1/2'
3 'x+1/2, y+1/2, z'
4 '-x+1/2, y+1/2, -z+1/2'
5 '-x, -y, -z'
6 'x, -y, z-1/2'
7 '-x+1/2, -y+1/2, -z'
8 'x+1/2, -y+1/2, z-1/2'

loop_
_atom_site_label
_atom_site_type_symbol
_atom_site_fract_x
_atom_site_fract_y
_atom_site_fract_z
_atom_site_U_iso_or_equiv
_atom_site_adp_type
_atom_site_occupancy
_atom_site_symmetry_multiplicity
_atom_site_calc_flag
_atom_site_refinement_flags
Cu1 Cu 0.658043(9) 0.83753(3) 0.08793(3) 0.01519(10) Uani 1 1 d .
Cu5 Cu 0.544135(9) 0.77775(3) 0.25608(2) 0.01400(10) Uani 1 1 d .
Cu2 Cu 0.699567(10) 0.76390(3) 0.23939(3) 0.01530(10) Uani 1 1 d .
Cu4 Cu 0.588173(9) 0.94728(3) 0.31043(2) 0.01359(10) Uani 1 1 d .
Cu6 Cu 0.581906(10) 0.60236(3) 0.19343(3) 0.01511(10) Uani 1 1 d .
Cu3 Cu 0.662185(10) 0.69377(3) 0.39656(3) 0.01629(10) Uani 1 1 d .
O1 O 0.69596(5) 0.87268(14) 0.15980(13) 0.0162(4) Uani 1 1 d .
O2 O 0.69684(5) 0.65553(15) 0.31858(12) 0.0171(4) Uani 1 1 d .
O3 O 0.58735(5) 1.06665(17) 0.41710(14) 0.0241(5) Uani 1 1 d D
H3A H 0.6011(8) 1.108(2) 0.432(3) 0.036 Uiso 1 1 d D
H3B H 0.5723(7) 1.079(3) 0.450(2) 0.036 Uiso 1 1 d D
O4 O 0.61131(5) 0.68824(15) 0.12998(13) 0.0177(4) Uani 1 1 d .
O5 O 0.61843(5) 0.85787(16) 0.37145(13) 0.0188(4) Uani 1 1 d .
O6 O 0.55172(4) 0.87055(14) 0.34863(12) 0.0144(4) Uani 1 1 d .
O7 O 0.54559(5) 0.68501(14) 0.16149(12) 0.0154(4) Uani 1 1 d .
O8 O 0.63021(5) 0.90938(15) 0.16596(13) 0.0181(4) Uani 1 1 d .
N9 N 0.53983(6) 0.87529(17) 0.16592(15) 0.0154(4) Uani 1 1 d .
N10 N 0.54223(6) 0.68086(18) 0.34750(15) 0.0161(5) Uani 1 1 d .
N11 N 0.70129(6) 0.66612(18) 0.14874(16) 0.0170(5) Uani 1 1 d .
O12 O 0.62507(5) 1.02055(15) 0.26958(13) 0.0168(4) Uani 1 1 d .
O13 O 0.70321(5) 0.49792(16) 0.13448(14) 0.0236(4) Uani 1 1 d .
O14 O 0.62710(5) 0.74225(15) 0.46948(13) 0.0189(4) Uani 1 1 d .
O15 O 0.61974(5) 0.79200(15) 0.02252(13) 0.0178(4) Uani 1 1 d .
N16 N 0.70430(6) 0.86127(18) 0.33012(16) 0.0173(5) Uani 1 1 d .
O17 O 0.63096(5) 0.62765(15) 0.32207(13) 0.0195(4) Uani 1 1 d .
O18 O 0.53687(5) 0.88721(16) 0.01558(13) 0.0212(4) Uani 1 1 d .
O19 O 0.61871(5) 0.51815(15) 0.22139(13) 0.0184(4) Uani 1 1 d .
O20 O 0.54133(5) 0.67402(16) 0.49841(13) 0.0219(4) Uani 1 1 d .
N21 N 0.69333(6) 0.77898(19) 0.45992(16) 0.0183(5) Uani 1 1 d .
C22 C 0.61095(7) 0.8136(2) 0.44010(18) 0.0167(5) Uani 1 1 d .
C23 C 0.63751(7) 0.5521(2) 0.27914(19) 0.0177(6) Uani 1 1 d .
N24 N 0.55517(6) 0.53358(18) 0.28120(15) 0.0170(5) Uani 1 1 d .
N25 N 0.55846(6) 1.02057(18) 0.22942(15) 0.0160(5) Uani 1 1 d .
C26 C 0.53705(7) 0.9772(2) 0.17574(17) 0.0153(5) Uani 1 1 d .
C27 C 0.54400(6) 0.7185(2) 0.42852(19) 0.0168(5) Uani 1 1 d .
O28 O 0.57330(7) 0.47840(19) 0.08486(17) 0.0326(5) Uani 1 1 d D
C29 C 0.53970(6) 0.8402(2) 0.08429(18) 0.0165(5) Uani 1 1 d .
C30 C 0.53691(7) 0.5801(2) 0.33885(18) 0.0172(5) Uani 1 1 d .
N31 N 0.68627(6) 0.74783(18) 0.02035(16) 0.0183(5) Uani 1 1 d .
C32 C 0.70119(7) 0.5735(2) 0.17741(19) 0.0182(6) Uani 1 1 d .
C33 C 0.72975(7) 0.6352(2) 0.0137(2) 0.0214(6) Uani 1 1 d .
H33 H 0.7441 0.5917 0.0430 0.026 Uiso 1 1 calc R
C34 C 0.54298(6) 0.7291(2) 0.07869(17) 0.0151(5) Uani 1 1 d .
H34 H 0.5228 0.7041 0.0502 0.018 Uiso 1 1 calc R
O35 O 0.66091(5) 0.96727(18) -0.02017(15) 0.0253(5) Uani 1 1 d D
C36 C 0.69917(8) 0.7620(2) 0.54559(19) 0.0227(6) Uani 1 1 d .
H36 H 0.6860 0.7167 0.5748 0.027 Uiso 1 1 calc R
C37 C 0.51340(7) 1.0312(2) 0.13039(18) 0.0182(5) Uani 1 1 d .
H37 H 0.4972 0.9990 0.0968 0.022 Uiso 1 1 calc R
C38 C 0.69772(7) 0.5640(2) 0.27627(19) 0.0186(6) Uani 1 1 d .
H38 H 0.7173 0.5294 0.2992 0.022 Uiso 1 1 calc R
C39 C 0.72361(8) 0.8080(3) 0.5922(2) 0.0271(7) Uani 1 1 d .
H39 H 0.7271 0.7952 0.6525 0.033 Uiso 1 1 calc R
O40 O 0.70629(6) 1.02897(16) 0.34639(14) 0.0250(5) Uani 1 1 d .
C41 C 0.69915(7) 0.9642(2) 0.20230(18) 0.0170(5) Uani 1 1 d .
H41 H 0.7189 0.9961 0.1800 0.020 Uiso 1 1 calc R
C42 C 0.70576(7) 0.6820(2) 0.05979(19) 0.0177(5) Uani 1 1 d .
C43 C 0.55090(7) 0.8278(2) 0.43245(18) 0.0161(5) Uani 1 1 d .
H43 H 0.5328 0.8589 0.4635 0.019 Uiso 1 1 calc R
C44 C 0.70381(7) 0.9536(2) 0.30165(19) 0.0180(6) Uani 1 1 d .
C45 C 0.63989(6) 0.9843(2) 0.20651(18) 0.0151(5) Uani 1 1 d .
C46 C 0.51433(7) 0.5292(2) 0.38677(19) 0.0197(6) Uani 1 1 d .
H46 H 0.5005 0.5636 0.4242 0.024 Uiso 1 1 calc R
C47 C 0.60269(7) 0.7287(2) 0.05990(18) 0.0151(5) Uani 1 1 d .
C48 C 0.53763(8) 1.1760(2) 0.1855(2) 0.0225(6) Uani 1 1 d .
H48 H 0.5392 1.2451 0.1869 0.027 Uiso 1 1 calc R
C49 C 0.71127(7) 0.8452(2) 0.41890(19) 0.0182(6) Uani 1 1 d .
O50 O 0.66743(7) 0.56111(19) 0.49375(17) 0.0353(6) Uani 1 1 d D
H50 H 0.6818(9) 0.547(4) 0.531(3) 0.053 Uiso 1 1 d D
C51 C 0.67077(7) 1.0325(2) 0.18128(19) 0.0177(5) Uani 1 1 d .
H51A H 0.6736 1.0945 0.2137 0.021 Uiso 1 1 calc R
H51B H 0.6700 1.0476 0.1182 0.021 Uiso 1 1 calc R
C52 C 0.57062(7) 0.7023(2) 0.01834(18) 0.0169(5) Uani 1 1 d .
H52A H 0.5700 0.6315 0.0060 0.020 Uiso 1 1 calc R
H52B H 0.5678 0.7374 -0.0377 0.020 Uiso 1 1 calc R
C53 C 0.53255(8) 0.3812(2) 0.3246(2) 0.0244(6) Uani 1 1 d .
H53 H 0.5324 0.3120 0.3211 0.029 Uiso 1 1 calc R
C54 C 0.58153(7) 0.8458(2) 0.48784(18) 0.0170(5) Uani 1 1 d .
H54A H 0.5833 0.9161 0.5018 0.020 Uiso 1 1 calc R
H54B H 0.5803 0.8095 0.5433 0.020 Uiso 1 1 calc R
C55 C 0.73269(8) 0.6522(2) -0.0744(2) 0.0255(6) Uani 1 1 d .
H55 H 0.7491 0.6215 -0.1062 0.031 Uiso 1 1 calc R
C56 C 0.55883(7) 1.1190(2) 0.23360(19) 0.0192(6) Uani 1 1 d .
H56 H 0.5742 1.1501 0.2710 0.023 Uiso 1 1 calc R
C57 C 0.68880(8) 0.7628(2) -0.0667(2) 0.0230(6) Uani 1 1 d .
H57 H 0.6747 0.8079 -0.0948 0.028 Uiso 1 1 calc R
C58 C 0.55305(7) 0.4353(2) 0.2754(2) 0.0217(6) Uani 1 1 d .
H58 H 0.5663 0.4023 0.2355 0.026 Uiso 1 1 calc R
C59 C 0.51206(7) 0.4297(2) 0.3798(2) 0.0233(6) Uani 1 1 d .
H59 H 0.4967 0.3946 0.4120 0.028 Uiso 1 1 calc R
C60 C 0.71103(8) 0.7153(3) -0.1154(2) 0.0273(7) Uani 1 1 d .
H60 H 0.7116 0.7255 -0.1765 0.033 Uiso 1 1 calc R
C61 C 0.74265(7) 0.8728(2) 0.5493(2) 0.0259(7) Uani 1 1 d .
H61 H 0.7599 0.9043 0.5797 0.031 Uiso 1 1 calc R
C62 C 0.66902(7) 0.4994(2) 0.2964(2) 0.0203(6) Uani 1 1 d .
H62A H 0.6697 0.4398 0.2601 0.024 Uiso 1 1 calc R
H62B H 0.6704 0.4791 0.3583 0.024 Uiso 1 1 calc R
C63 C 0.51403(7) 1.1308(2) 0.13521(19) 0.0203(6) Uani 1 1 d .
H63 H 0.4984 1.1685 0.1043 0.024 Uiso 1 1 calc R
C64 C 0.73681(7) 0.8922(2) 0.4621(2) 0.0222(6) Uani 1 1 d .
H64 H 0.7499 0.9368 0.4320 0.027 Uiso 1 1 calc R
C69 C 0.64207(10) 0.4976(3) 0.5046(3) 0.0424(9) Uani 1 1 d .
H69A H 0.6228 0.5236 0.4749 0.064 Uiso 1 1 calc R
H69B H 0.6381 0.4902 0.5669 0.064 Uiso 1 1 calc R
H69C H 0.6473 0.4339 0.4798 0.064 Uiso 1 1 calc R
O65 O 0.61114(8) 0.6810(2) 0.63511(19) 0.0498(8) Uani 1 1 d D
H65 H 0.6159(15) 0.709(4) 0.588(2) 0.075 Uiso 1 1 d D
C1 C 0.62918(11) 0.7217(3) 0.7050(3) 0.0495(10) Uani 1 1 d .
H1A H 0.6519 0.7054 0.6988 0.074 Uiso 1 1 calc R
H1B H 0.6216 0.6954 0.7601 0.074 Uiso 1 1 calc R
H1C H 0.6266 0.7928 0.7047 0.074 Uiso 1 1 calc R
H28A H 0.5910(5) 0.4564(18) 0.0653(15) -0.011(5) Uiso 1 1 d D
H28B H 0.5608(10) 0.440(3) 0.058(3) 0.049(14) Uiso 1 1 d D
H35A H 0.6448(9) 0.994(4) -0.043(3) 0.054(15) Uiso 1 1 d D
H35B H 0.6751(11) 0.963(5) -0.056(3) 0.072(19) Uiso 1 1 d D

loop_
_atom_site_aniso_label
_atom_site_aniso_U_11
_atom_site_aniso_U_22
_atom_site_aniso_U_33
_atom_site_aniso_U_23
_atom_site_aniso_U_13
_atom_site_aniso_U_12
Cu1 0.01387(19) 0.0160(2) 0.01573(19) -0.00167(15) 0.00152(14) 0.00081(15)
Cu5 0.01600(19) 0.0130(2) 0.01294(19) 0.00204(14) -0.00088(14) -0.00064(15)
Cu2 0.01600(19) 0.0141(2) 0.0157(2) -0.00351(15) -0.00060(14) 0.00062(15)
Cu4 0.01263(18) 0.0147(2) 0.01342(19) 0.00148(14) 0.00074(14) 0.00028(15)
Cu6 0.01541(19) 0.0139(2) 0.0159(2) 0.00212(15) -0.00164(14) -0.00065(15)
Cu3 0.01490(19) 0.0178(2) 0.0160(2) -0.00067(15) -0.00267(15) 0.00106(16)
O1 0.0163(9) 0.0137(9) 0.0188(9) -0.0034(7) 0.0006(7) 0.0006(7)
O2 0.0178(9) 0.0171(10) 0.0162(9) -0.0033(7) -0.0006(7) 0.0009(8)
O3 0.0253(11) 0.0245(11) 0.0229(11) -0.0095(9) 0.0049(8) -0.0048(9)
O4 0.0146(9) 0.0181(10) 0.0205(10) 0.0029(8) -0.0014(7) -0.0012(8)
O5 0.0154(9) 0.0228(10) 0.0182(9) 0.0052(8) 0.0026(7) 0.0024(8)
O6 0.0161(9) 0.0146(9) 0.0123(9) 0.0020(7) -0.0005(7) -0.0011(7)
O7 0.0176(9) 0.0143(9) 0.0143(9) 0.0030(7) -0.0008(7) -0.0016(7)
O8 0.0162(9) 0.0178(10) 0.0203(10) -0.0022(8) 0.0034(7) -0.0005(8)
N9 0.0185(11) 0.0141(11) 0.0134(11) 0.0007(9) -0.0031(8) 0.0009(9)
N10 0.0180(11) 0.0137(11) 0.0167(11) 0.0031(9) 0.0008(9) -0.0010(9)
N11 0.0165(11) 0.0156(12) 0.0189(11) -0.0023(9) -0.0013(9) 0.0022(9)
O12 0.0160(9) 0.0154(9) 0.0193(9) -0.0010(8) 0.0043(7) -0.0002(8)
O13 0.0275(11) 0.0172(10) 0.0260(11) -0.0067(8) 0.0001(8) 0.0024(9)
O14 0.0179(9) 0.0214(10) 0.0172(9) 0.0040(8) -0.0013(7) 0.0022(8)
O15 0.0183(9) 0.0191(10) 0.0160(9) 0.0015(8) 0.0009(7) -0.0011(8)
N16 0.0167(11) 0.0174(12) 0.0179(11) -0.0046(9) -0.0001(9) -0.0008(9)
O17 0.0180(9) 0.0207(10) 0.0196(10) -0.0004(8) -0.0028(7) 0.0020(8)
O18 0.0256(10) 0.0240(11) 0.0141(9) 0.0045(8) -0.0007(8) 0.0041(9)
O19 0.0174(9) 0.0159(10) 0.0216(10) 0.0009(8) -0.0046(7) -0.0020(8)
O20 0.0270(11) 0.0232(11) 0.0157(10) 0.0061(8) 0.0016(8) -0.0049(9)
N21 0.0181(11) 0.0205(12) 0.0161(11) -0.0030(9) -0.0020(9) 0.0044(10)
C22 0.0167(13) 0.0187(14) 0.0147(12) 0.0000(10) -0.0021(10) -0.0021(11)
C23 0.0193(13) 0.0146(13) 0.0192(13) 0.0060(10) 0.0004(10) -0.0024(11)
N24 0.0199(11) 0.0138(11) 0.0171(11) 0.0026(9) -0.0027(9) -0.0005(9)
N25 0.0171(11) 0.0142(11) 0.0167(11) 0.0011(9) 0.0012(8) -0.0003(9)
C26 0.0162(12) 0.0145(13) 0.0151(12) 0.0041(10) 0.0001(10) 0.0000(10)
C27 0.0122(12) 0.0186(14) 0.0197(14) 0.0016(11) 0.0013(10) -0.0010(10)
O28 0.0380(14) 0.0249(12) 0.0345(13) -0.0064(10) -0.0057(11) -0.0022(11)
C29 0.0124(12) 0.0200(14) 0.0169(13) 0.0021(11) -0.0010(9) 0.0002(10)
C30 0.0162(13) 0.0174(14) 0.0180(13) 0.0036(11) -0.0042(10) -0.0003(11)
N31 0.0163(11) 0.0197(12) 0.0188(12) -0.0039(9) 0.0011(9) -0.0001(9)
C32 0.0140(12) 0.0188(14) 0.0216(14) -0.0043(11) -0.0030(10) 0.0023(11)
C33 0.0200(14) 0.0163(14) 0.0282(15) -0.0040(12) 0.0039(11) -0.0001(11)
C34 0.0151(12) 0.0172(13) 0.0129(12) 0.0000(10) -0.0026(10) 0.0002(10)
O35 0.0227(11) 0.0287(12) 0.0246(11) 0.0039(9) 0.0014(9) 0.0022(9)
C36 0.0250(15) 0.0256(16) 0.0174(14) -0.0037(12) 0.0000(11) 0.0065(12)
C37 0.0194(13) 0.0191(14) 0.0162(13) 0.0022(11) 0.0004(10) 0.0032(11)
C38 0.0179(13) 0.0168(14) 0.0207(14) -0.0011(11) -0.0054(10) 0.0024(11)
C39 0.0330(17) 0.0333(18) 0.0148(13) -0.0076(12) -0.0050(12) 0.0130(14)
O40 0.0321(12) 0.0170(10) 0.0260(11) -0.0072(9) 0.0003(9) -0.0004(9)
C41 0.0153(12) 0.0162(13) 0.0197(13) -0.0032(11) 0.0038(10) -0.0026(10)
C42 0.0180(13) 0.0153(13) 0.0197(13) -0.0048(11) 0.0006(10) -0.0031(11)
C43 0.0151(12) 0.0179(14) 0.0155(13) 0.0028(10) 0.0037(10) 0.0007(10)
C44 0.0130(12) 0.0172(14) 0.0239(14) -0.0041(11) 0.0010(10) -0.0016(10)
C45 0.0134(12) 0.0149(13) 0.0172(12) 0.0027(10) 0.0007(10) 0.0023(10)
C46 0.0171(13) 0.0190(14) 0.0230(14) 0.0028(11) -0.0005(11) -0.0021(11)
C47 0.0162(12) 0.0125(13) 0.0166(13) -0.0019(10) 0.0015(10) 0.0009(10)
C48 0.0279(15) 0.0174(14) 0.0225(14) 0.0006(11) 0.0032(11) 0.0022(12)
C49 0.0157(13) 0.0194(14) 0.0194(13) -0.0057(11) -0.0022(10) 0.0025(11)
O50 0.0442(15) 0.0303(13) 0.0309(13) 0.0130(10) -0.0113(11) -0.0056(11)
C51 0.0176(13) 0.0139(13) 0.0219(13) 0.0001(10) 0.0067(10) -0.0003(11)
C52 0.0175(13) 0.0177(13) 0.0153(12) -0.0014(10) -0.0008(10) -0.0014(11)
C53 0.0323(16) 0.0153(14) 0.0254(15) 0.0031(11) -0.0050(12) -0.0042(12)
C54 0.0168(13) 0.0198(14) 0.0146(12) 0.0016(10) 0.0021(10) 0.0002(11)
C55 0.0235(15) 0.0209(15) 0.0327(17) -0.0074(12) 0.0108(12) -0.0038(12)
C56 0.0216(14) 0.0159(14) 0.0202(13) -0.0001(11) 0.0015(10) -0.0018(11)
C57 0.0269(15) 0.0225(15) 0.0196(14) -0.0015(11) 0.0020(11) -0.0008(12)
C58 0.0250(14) 0.0169(14) 0.0230(14) 0.0024(11) -0.0015(11) 0.0007(12)
C59 0.0230(14) 0.0246(15) 0.0221(15) 0.0066(12) -0.0009(11) -0.0067(12)
C60 0.0329(17) 0.0296(17) 0.0197(15) -0.0038(12) 0.0063(12) -0.0034(14)
C61 0.0199(14) 0.0269(16) 0.0304(16) -0.0153(13) -0.0084(12) 0.0062(12)
C62 0.0177(13) 0.0162(14) 0.0266(15) 0.0034(11) -0.0043(11) 0.0009(11)
C63 0.0244(14) 0.0199(14) 0.0167(13) 0.0034(11) 0.0009(11) 0.0085(12)
C64 0.0188(13) 0.0208(15) 0.0267(15) -0.0099(12) -0.0024(11) 0.0027(12)
C69 0.037(2) 0.049(2) 0.040(2) 0.0131(18) 0.0051(16) -0.0035(18)
O65 0.063(2) 0.0511(18) 0.0352(15) 0.0133(13) -0.0042(13) -0.0184(16)
C1 0.042(2) 0.042(2) 0.064(3) 0.004(2) 0.005(2) -0.0020(19)

loop_
_atom_type_symbol
_atom_type_description
_atom_type_scat_dispersion_real
_atom_type_scat_dispersion_imag
_atom_type_scat_source
C C 0.0181 0.0091 'International Tables Vol C Tables 4.2.6.8 and 6.1.1.4'
H H 0.0000 0.0000 'International Tables Vol C Tables 4.2.6.8 and 6.1.1.4'
Cu Cu -1.9646 0.5888 'International Tables Vol C Tables 4.2.6.8 and 6.1.1.4'
N N 0.0311 0.0180 'International Tables Vol C Tables 4.2.6.8 and 6.1.1.4'
O O 0.0492 0.0322 'International Tables Vol C Tables 4.2.6.8 and 6.1.1.4'

loop_
_geom_angle_atom_site_label_1
_geom_angle_atom_site_label_2
_geom_angle_atom_site_label_3
_geom_angle
O1 Cu1 Cu2 38.45(6)
O1 Cu1 O15 174.91(9)
O1 Cu1 N31 88.07(9)
O1 Cu1 O35 98.62(8)
O8 Cu1 Cu2 91.95(6)
O8 Cu1 O1 90.83(8)
O8 Cu1 O15 89.16(9)
O8 Cu1 N31 171.68(10)
O8 Cu1 O35 95.18(8)
O15 Cu1 Cu2 136.47(6)
O15 Cu1 N31 91.21(9)
O15 Cu1 O35 86.45(8)
N31 Cu1 Cu2 82.07(7)
N31 Cu1 O35 93.14(9)
O35 Cu1 Cu2 136.63(6)
O6 Cu5 Cu6 132.71(6)
O6 Cu5 O7 168.72(8)
O6 Cu5 N9 94.68(9)
O6 Cu5 N10 85.85(9)
O7 Cu5 Cu6 38.36(6)
O7 Cu5 N10 95.51(9)
N9 Cu5 Cu6 111.08(7)
N9 Cu5 O7 85.48(9)
N9 Cu5 N10 172.27(10)
N10 Cu5 Cu6 73.67(7)
O1 Cu2 Cu1 39.21(6)
O1 Cu2 N11 94.80(9)
O1 Cu2 N16 85.84(9)
O2 Cu2 Cu1 134.30(6)
O2 Cu2 O1 172.14(8)
O2 Cu2 N11 85.61(9)
O2 Cu2 N16 94.85(10)
N11 Cu2 Cu1 73.19(7)
N11 Cu2 N16 172.02(10)
N16 Cu2 Cu1 111.53(7)
O5 Cu4 O3 97.15(9)
O5 Cu4 N25 169.08(9)
O6 Cu4 O3 98.16(8)
O6 Cu4 O5 90.90(8)
O6 Cu4 O12 178.08(9)
O6 Cu4 N25 89.03(9)
O12 Cu4 O3 83.71(8)
O12 Cu4 O5 88.44(9)
O12 Cu4 N25 91.27(9)
N25 Cu4 O3 93.66(9)
O4 Cu6 Cu5 91.05(6)
O4 Cu6 N24 166.99(9)
O4 Cu6 O28 99.36(9)
O7 Cu6 Cu5 38.10(6)
O7 Cu6 O4 91.02(8)
O7 Cu6 O19 178.04(9)
O7 Cu6 N24 90.01(9)
O7 Cu6 O28 97.86(9)
O19 Cu6 Cu5 143.63(6)
O19 Cu6 O4 88.07(8)
O19 Cu6 N24 91.27(9)
O19 Cu6 O28 80.58(9)
N24 Cu6 Cu5 81.81(7)
N24 Cu6 O28 93.34(10)
O28 Cu6 Cu5 135.20(7)
O2 Cu3 O14 175.33(9)
O2 Cu3 N21 88.47(9)
O2 Cu3 O50 97.01(10)
O14 Cu3 N21 90.52(9)
O14 Cu3 O50 87.62(9)
O17 Cu3 O2 90.53(9)
O17 Cu3 O14 89.75(9)
O17 Cu3 N21 170.95(10)
O17 Cu3 O50 93.56(9)
N21 Cu3 O50 95.49(10)
Cu2 O1 Cu1 102.35(9)
C41 O1 Cu1 122.66(17)
C41 O1 Cu2 112.78(16)
Cu2 O2 Cu3 103.60(9)
C38 O2 Cu2 113.10(17)
C38 O2 Cu3 122.91(18)
Cu4 O3 H3A 131(3)
Cu4 O3 H3B 127(3)
H3A O3 H3B 102(4)
C47 O4 Cu6 121.27(18)
C22 O5 Cu4 121.65(18)
Cu5 O6 Cu4 104.36(9)
C43 O6 Cu5 112.91(17)
C43 O6 Cu4 122.32(16)
Cu5 O7 Cu6 103.55(9)
C34 O7 Cu5 113.09(17)
C34 O7 Cu6 121.23(17)
C45 O8 Cu1 121.66(18)
C26 N9 Cu5 128.05(19)
C29 N9 Cu5 114.8(2)
C29 N9 C26 117.2(2)
C27 N10 Cu5 113.8(2)
C27 N10 C30 118.0(2)
C30 N10 Cu5 128.01(19)
C32 N11 Cu2 114.74(19)
C32 N11 C42 117.9(2)
C42 N11 Cu2 127.0(2)
C45 O12 Cu4 116.67(18)
C22 O14 Cu3 116.91(18)
C47 O15 Cu1 116.35(18)
C44 N16 Cu2 114.63(19)
C44 N16 C49 117.8(2)
C49 N16 Cu2 127.3(2)
C23 O17 Cu3 122.78(19)
C23 O19 Cu6 113.96(19)
C36 N21 Cu3 118.3(2)
C49 N21 Cu3 122.28(19)
C49 N21 C36 119.0(3)
O5 C22 O14 121.9(3)
O5 C22 C54 119.1(3)
O14 C22 C54 119.0(2)
O17 C23 C62 119.9(3)
O19 C23 O17 122.2(3)
O19 C23 C62 117.9(3)
C30 N24 Cu6 123.7(2)
C30 N24 C58 118.6(3)
C58 N24 Cu6 117.4(2)
C26 N25 Cu4 123.44(19)
C26 N25 C56 118.7(2)
C56 N25 Cu4 117.8(2)
N25 C26 N9 116.8(2)
N25 C26 C37 121.3(3)
C37 C26 N9 121.9(3)
N10 C27 C43 114.7(2)
O20 C27 N10 127.3(3)
O20 C27 C43 118.0(3)
Cu6 O28 H28A 112.2(17)
Cu6 O28 H28B 150(4)
H28A O28 H28B 98(4)
N9 C29 C34 114.3(2)
O18 C29 N9 127.3(3)
O18 C29 C34 118.4(3)
N24 C30 N10 116.0(3)
N24 C30 C46 120.8(3)
C46 C30 N10 123.2(3)
C42 N31 Cu1 122.2(2)
C42 N31 C57 118.8(3)
C57 N31 Cu1 118.5(2)
N11 C32 C38 114.0(2)
O13 C32 N11 128.2(3)
O13 C32 C38 117.8(3)
C42 C33 H33 119.9
C55 C33 H33 119.9
C55 C33 C42 120.2(3)
O7 C34 C29 112.4(2)
O7 C34 H34 106.9
O7 C34 C52 113.5(2)
C29 C34 H34 106.9
C29 C34 C52 109.9(2)
C52 C34 H34 106.9
Cu1 O35 H35A 124(4)
Cu1 O35 H35B 117(4)
H35A O35 H35B 109(5)
N21 C36 H36 118.8
N21 C36 C39 122.4(3)
C39 C36 H36 118.8
C26 C37 H37 120.4
C63 C37 C26 119.2(3)
C63 C37 H37 120.4
O2 C38 C32 112.5(2)
O2 C38 H38 106.9
O2 C38 C62 113.0(2)
C32 C38 H38 106.9
C62 C38 C32 110.2(2)
C62 C38 H38 106.9
C36 C39 H39 120.8
C61 C39 C36 118.4(3)
C61 C39 H39 120.8
O1 C41 H41 107.3
O1 C41 C44 112.3(2)
O1 C41 C51 112.3(2)
C44 C41 H41 107.3
C51 C41 H41 107.3
C51 C41 C44 110.0(2)
N31 C42 N11 116.6(3)
N31 C42 C33 120.8(3)
C33 C42 N11 122.6(3)
O6 C43 C27 112.3(2)
O6 C43 H43 107.1
O6 C43 C54 113.4(2)
C27 C43 H43 107.1
C27 C43 C54 109.5(2)
C54 C43 H43 107.1
N16 C44 C41 114.4(2)
O40 C44 N16 127.2(3)
O40 C44 C41 118.4(3)
O8 C45 O12 122.8(3)
O8 C45 C51 119.6(2)
O12 C45 C51 117.6(2)
C30 C46 H46 120.0
C59 C46 C30 120.1(3)
C59 C46 H46 120.0
O4 C47 O15 122.6(3)
O4 C47 C52 119.1(2)
O15 C47 C52 118.3(2)
C56 C48 H48 120.6
C56 C48 C63 118.8(3)
C63 C48 H48 120.6
N21 C49 N16 117.2(2)
N21 C49 C64 121.1(3)
C64 C49 N16 121.6(3)
Cu3 O50 H50 131(4)
C69 O50 Cu3 120.2(2)
C69 O50 H50 108(4)
C41 C51 H51A 109.7
C41 C51 H51B 109.7
C45 C51 C41 109.7(2)
C45 C51 H51A 109.7
C45 C51 H51B 109.7
H51A C51 H51B 108.2
C34 C52 H52A 109.5
C34 C52 H52B 109.5
C47 C52 C34 110.9(2)
C47 C52 H52A 109.5
C47 C52 H52B 109.5
H52A C52 H52B 108.0
C58 C53 H53 120.7
C58 C53 C59 118.6(3)
C59 C53 H53 120.7
C22 C54 C43 111.0(2)
C22 C54 H54A 109.4
C22 C54 H54B 109.4
C43 C54 H54A 109.4
C43 C54 H54B 109.4
H54A C54 H54B 108.0
C33 C55 H55 120.8
C33 C55 C60 118.4(3)
C60 C55 H55 120.8
N25 C56 C48 122.3(3)
N25 C56 H56 118.9
C48 C56 H56 118.9
N31 C57 H57 118.8
N31 C57 C60 122.4(3)
C60 C57 H57 118.8
N24 C58 C53 122.8(3)
N24 C58 H58 118.6
C53 C58 H58 118.6
C46 C59 C53 118.8(3)
C46 C59 H59 120.6
C53 C59 H59 120.6
C55 C60 H60 120.4
C57 C60 C55 119.3(3)
C57 C60 H60 120.4
C39 C61 H61 120.0
C39 C61 C64 120.1(3)
C64 C61 H61 120.0
C23 C62 C38 111.6(2)
C23 C62 H62A 109.3
C23 C62 H62B 109.3
C38 C62 H62A 109.3
C38 C62 H62B 109.3
H62A C62 H62B 108.0
C37 C63 C48 119.4(3)
C37 C63 H63 120.3
C48 C63 H63 120.3
C49 C64 H64 120.5
C61 C64 C49 119.0(3)
C61 C64 H64 120.5
O50 C69 H69A 109.5
O50 C69 H69B 109.5
O50 C69 H69C 109.5
H69A C69 H69B 109.5
H69A C69 H69C 109.5
H69B C69 H69C 109.5
C1 O65 H65 110(4)
O65 C1 H1A 109.5
O65 C1 H1B 109.5
O65 C1 H1C 109.5
H1A C1 H1B 109.5
H1A C1 H1C 109.5
H1B C1 H1C 109.5

loop_
_geom_bond_atom_site_label_1
_geom_bond_atom_site_label_2
_geom_bond_distance
Cu1 Cu2 3.0357(6)
Cu1 O1 1.964(2)
Cu1 O8 1.957(2)
Cu1 O15 1.966(2)
Cu1 N31 2.011(2)
Cu1 O35 2.439(2)
Cu5 Cu6 3.0461(6)
Cu5 O6 1.9279(19)
Cu5 O7 1.933(2)
Cu5 N9 1.930(2)
Cu5 N10 1.937(2)
Cu2 O1 1.932(2)
Cu2 O2 1.926(2)
Cu2 N11 1.936(2)
Cu2 N16 1.937(2)
Cu4 O3 2.317(2)
Cu4 O5 1.978(2)
Cu4 O6 1.9527(19)
Cu4 O12 1.956(2)
Cu4 N25 2.003(2)
Cu6 O4 1.977(2)
Cu6 O7 1.945(2)
Cu6 O19 1.960(2)
Cu6 N24 2.008(2)
Cu6 O28 2.402(2)
Cu3 O2 1.973(2)
Cu3 O14 1.982(2)
Cu3 O17 1.936(2)
Cu3 N21 1.983(2)
Cu3 O50 2.360(2)
O1 C41 1.420(3)
O2 C38 1.415(3)
O3 H3A 0.837(10)
O3 H3B 0.838(10)
O4 C47 1.255(4)
O5 C22 1.264(4)
O6 C43 1.416(3)
O7 C34 1.410(3)
O8 C45 1.262(4)
N9 C26 1.411(4)
N9 C29 1.343(4)
N10 C27 1.347(4)
N10 C30 1.406(4)
N11 C32 1.344(4)
N11 C42 1.401(4)
O12 C45 1.265(4)
O13 C32 1.233(4)
O14 C22 1.264(4)
O15 C47 1.270(4)
N16 C44 1.340(4)
N16 C49 1.404(4)
O17 C23 1.262(4)
O18 C29 1.240(4)
O19 C23 1.258(4)
O20 C27 1.242(4)
N21 C36 1.352(4)
N21 C49 1.345(4)
C22 C54 1.513(4)
C23 C62 1.518(4)
N24 C30 1.345(4)
N24 C58 1.354(4)
N25 C26 1.339(4)
N25 C56 1.352(4)
C26 C37 1.404(4)
C27 C43 1.527(4)
O28 H28A 0.858(17)
O28 H28B 0.84(2)
C29 C34 1.532(4)
C30 C46 1.398(4)
N31 C42 1.348(4)
N31 C57 1.360(4)
C32 C38 1.535(4)
C33 H33 0.9500
C33 C42 1.397(4)
C33 C55 1.382(5)
C34 H34 1.0000
C34 C52 1.543(4)
O35 H35A 0.84(2)
O35 H35B 0.82(2)
C36 H36 0.9500
C36 C39 1.383(5)
C37 H37 0.9500
C37 C63 1.368(4)
C38 H38 1.0000
C38 C62 1.528(4)
C39 H39 0.9500
C39 C61 1.372(5)
O40 C44 1.244(4)
C41 H41 1.0000
C41 C44 1.540(4)
C41 C51 1.537(4)
C43 H43 1.0000
C43 C54 1.536(4)
C45 C51 1.508(4)
C46 H46 0.9500
C46 C59 1.373(4)
C47 C52 1.511(4)
C48 H48 0.9500
C48 C56 1.380(4)
C48 C63 1.382(4)
C49 C64 1.398(4)
O50 H50 0.839(10)
O50 C69 1.384(5)
C51 H51A 0.9900
C51 H51B 0.9900
C52 H52A 0.9900
C52 H52B 0.9900
C53 H53 0.9500
C53 C58 1.375(4)
C53 C59 1.390(5)
C54 H54A 0.9900
C54 H54B 0.9900
C55 H55 0.9500
C55 C60 1.390(5)
C56 H56 0.9500
C57 H57 0.9500
C57 C60 1.372(5)
C58 H58 0.9500
C59 H59 0.9500
C60 H60 0.9500
C61 H61 0.9500
C61 C64 1.381(5)
C62 H62A 0.9900
C62 H62B 0.9900
C63 H63 0.9500
C64 H64 0.9500
C69 H69A 0.9800
C69 H69B 0.9800
C69 H69C 0.9800
O65 H65 0.847(10)
O65 C1 1.409(6)
C1 H1A 0.9800
C1 H1B 0.9800
C1 H1C 0.9800
